data_2218750
loop_
_publ_author_name
'Liang, Wen-Xian'
'Qu, Zhi-Rong'

_publ_section_title
;
 2,2'-Bis(4-nitrophenoxy)-1,1'-binaphthyl
;
_journal_coeditor_code KP2173
_journal_issue 7
_journal_name_full 'Acta Crystallographica Section E'
_journal_page_first o1198
_journal_paper_doi 10.1107/S1600536808016061
_journal_volume 64
_journal_year 2008
_chemical_formula_iupac 'C32 H20 N2 O6'
_chemical_formula_moiety 'C32 H20 N2 O6'
_chemical_formula_sum 'C32 H20 N2 O6'
_chemical_formula_weight 528.50
_chemical_name_common 2-(4-nitrophenoxy)-1-(2-(4-nitrophenoxy)naphthalen-1-yl)naphthalene
_chemical_name_systematic
;
2,2'-Bis(4-nitrophenoxy)-1,1'-binaphthyl
;
_space_group_IT_number 14
_symmetry_cell_setting monoclinic
_symmetry_space_group_name_Hall '-P 2ybc'
_symmetry_space_group_name_H-M 'P 1 21/c 1'
_atom_sites_solution_hydrogens geom
_atom_sites_solution_primary direct
_atom_sites_solution_secondary difmap
_audit_creation_method SHELXL97
_cell_angle_alpha 90.00
_cell_angle_beta 95.790(3)
_cell_angle_gamma 90.00
_cell_formula_units_Z 4
_cell_length_a 7.6159(9)
_cell_length_b 24.810(3)
_cell_length_c 13.5022(15)
_cell_measurement_reflns_used 1979
_cell_measurement_temperature 296(2)
_cell_measurement_theta_max 27.3428
_cell_measurement_theta_min 3.0502
_cell_volume 2538.2(5)
_computing_cell_refinement 'SAINT (Bruker, 2000)'
_computing_data_collection 'SMART (Bruker, 2000)'
_computing_data_reduction 'SAINT (Bruker, 2000)'
_computing_molecular_graphics 'SHELXTL (Sheldrick, 2008)'
_computing_publication_material 'SHELXTL (Sheldrick, 2008)'
_computing_structure_refinement 'SHELXL97 (Sheldrick, 2008)'
_computing_structure_solution 'SHELXS97 (Sheldrick, 2008)'
_diffrn_ambient_temperature 296(2)
_diffrn_measured_fraction_theta_full 0.995
_diffrn_measured_fraction_theta_max 0.995
_diffrn_measurement_device_type 'Bruker SMART APEX CCD area-detector'
_diffrn_measurement_method '\f and \w'
_diffrn_radiation_monochromator graphite
_diffrn_radiation_source 'fine-focus sealed tube'
_diffrn_radiation_type MoK\a
_diffrn_radiation_wavelength 0.71073
_diffrn_reflns_av_R_equivalents 0.0604
_diffrn_reflns_av_sigmaI/netI 0.0910
_diffrn_reflns_limit_h_max 9
_diffrn_reflns_limit_h_min -9
_diffrn_reflns_limit_k_max 30
_diffrn_reflns_limit_k_min -23
_diffrn_reflns_limit_l_max 14
_diffrn_reflns_limit_l_min -16
_diffrn_reflns_number 13574
_diffrn_reflns_theta_full 26.00
_diffrn_reflns_theta_max 26.00
_diffrn_reflns_theta_min 1.72
_exptl_absorpt_coefficient_mu 0.097
_exptl_absorpt_correction_T_max 0.990
_exptl_absorpt_correction_T_min 0.988
_exptl_absorpt_correction_type multi-scan
_exptl_absorpt_process_details '(SADABS; Bruker, 2000)'
_exptl_crystal_colour colourless
_exptl_crystal_density_diffrn 1.383
_exptl_crystal_density_method 'not measured'
_exptl_crystal_description block
_exptl_crystal_F_000 1096
_exptl_crystal_size_max 0.0300
_exptl_crystal_size_mid 0.0300
_exptl_crystal_size_min 0.0200
_refine_diff_density_max 0.126
_refine_diff_density_min -0.205
_refine_ls_extinction_method none
_refine_ls_goodness_of_fit_ref 0.855
_refine_ls_hydrogen_treatment constr
_refine_ls_matrix_type full
_refine_ls_number_parameters 361
_refine_ls_number_reflns 4971
_refine_ls_number_restraints 0
_refine_ls_restrained_S_all 0.855
_refine_ls_R_factor_all 0.1272
_refine_ls_R_factor_gt 0.0538
_refine_ls_shift/su_max 0.000
_refine_ls_shift/su_mean 0.000
_refine_ls_structure_factor_coef Fsqd
_refine_ls_weighting_details 'calc w = 1/[\s^2^(Fo^2^)+(0.036P)^2^] where P=(Fo^2^+2Fc^2^)/3'
_refine_ls_weighting_scheme calc
_refine_ls_wR_factor_gt 0.0930
_refine_ls_wR_factor_ref 0.1140
_reflns_number_gt 2521
_reflns_number_total 4971
_reflns_threshold_expression I>2\s(I)
_cod_data_source_file kp2173.cif
_cod_data_source_block I
_cod_original_cell_volume 2538.3(5)
_cod_original_sg_symbol_H-M 'P 21/c'
_cod_database_code 2218750
_cod_database_fobs_code 2218750

loop_
_symmetry_equiv_pos_as_xyz
'x, y, z'
'-x, y+1/2, -z+1/2'
'-x, -y, -z'
'x, -y-1/2, z-1/2'

loop_
_atom_site_type_symbol
_atom_site_label
_atom_site_fract_x
_atom_site_fract_y
_atom_site_fract_z
_atom_site_U_iso_or_equiv
_atom_site_adp_type
_atom_site_calc_flag
_atom_site_refinement_flags
_atom_site_occupancy
O O4 1.3508(2) 0.39839(7) 0.26199(13) 0.0562(5) Uani d . 1
O O1 0.9879(2) 0.43838(7) 0.17323(12) 0.0553(5) Uani d . 1
N N1 0.4540(3) 0.59046(10) 0.10343(16) 0.0583(7) Uani d . 1
C C25 1.0230(4) 0.40498(9) 0.44518(18) 0.0446(7) Uani d . 1
C C8 1.0031(3) 0.36017(9) 0.27505(17) 0.0397(6) Uani d . 1
C C24 1.1008(3) 0.39169(9) 0.35680(17) 0.0399(6) Uani d . 1
C C11 0.8489(4) 0.47360(10) 0.15533(17) 0.0448(7) Uani d . 1
C C17 1.2690(4) 0.40833(9) 0.34837(19) 0.0448(7) Uani d . 1
C C23 0.8491(4) 0.39068(10) 0.46109(19) 0.0529(7) Uani d . 1
H H23A 0.7797 0.3720 0.4118 0.063 Uiso calc R 1
C C12 0.6795(4) 0.46179(10) 0.17407(18) 0.0535(7) Uani d . 1
H H12A 0.6527 0.4279 0.1980 0.064 Uiso calc R 1
C C7 1.0293(4) 0.27455(11) 0.37128(19) 0.0553(8) Uani d . 1
H H7A 1.0782 0.2931 0.4273 0.066 Uiso calc R 1
O O3 0.4934(3) 0.63407(8) 0.07056(14) 0.0734(6) Uani d . 1
C C9 0.9767(3) 0.30318(10) 0.28363(18) 0.0445(7) Uani d . 1
C C14 0.5925(4) 0.54981(11) 0.12233(18) 0.0479(7) Uani d . 1
C C3 0.8464(4) 0.30174(12) 0.1116(2) 0.0641(8) Uani d . 1
H H3A 0.7937 0.2828 0.0570 0.077 Uiso calc R 1
C C1 0.9496(3) 0.38393(10) 0.18595(19) 0.0467(7) Uani d . 1
C C27 1.3749(3) 0.34527(11) 0.23632(19) 0.0462(7) Uani d . 1
N N2 1.4260(4) 0.18672(11) 0.1414(2) 0.0768(8) Uani d . 1
C C15 0.7607(4) 0.56203(11) 0.10407(18) 0.0558(8) Uani d . 1
H H15A 0.7872 0.5961 0.0808 0.067 Uiso calc R 1
C C2 0.8700(4) 0.35544(12) 0.10426(19) 0.0608(8) Uani d . 1
H H2A 0.8336 0.3733 0.0452 0.073 Uiso calc R 1
C C22 0.7803(4) 0.40373(11) 0.5478(2) 0.0671(9) Uani d . 1
H H22A 0.6655 0.3937 0.5571 0.081 Uiso calc R 1
C C32 1.4198(3) 0.30571(11) 0.30582(19) 0.0531(7) Uani d . 1
H H32A 1.4369 0.3143 0.3732 0.064 Uiso calc R 1
O O2 0.3041(3) 0.57870(8) 0.12092(16) 0.0825(7) Uani d . 1
C C10 0.9002(4) 0.27407(11) 0.2002(2) 0.0526(7) Uani d . 1
C C16 0.8915(4) 0.52370(11) 0.12019(17) 0.0540(7) Uani d . 1
H H16A 1.0066 0.5315 0.1076 0.065 Uiso calc R 1
C C26 1.1244(4) 0.43468(10) 0.52074(19) 0.0528(7) Uani d . 1
C C18 1.3671(4) 0.43793(10) 0.4217(2) 0.0601(8) Uani d . 1
H H18A 1.4807 0.4491 0.4122 0.072 Uiso calc R 1
C C13 0.5496(4) 0.50002(11) 0.15740(19) 0.0578(8) Uani d . 1
H H13A 0.4343 0.4923 0.1696 0.069 Uiso calc R 1
C C31 1.4392(4) 0.25318(11) 0.27459(19) 0.0539(7) Uani d . 1
H H31A 1.4698 0.2259 0.3203 0.065 Uiso calc R 1
C C19 1.2974(4) 0.45038(11) 0.5068(2) 0.0663(9) Uani d . 1
H H19A 1.3642 0.4695 0.5564 0.080 Uiso calc R 1
C C30 1.4125(4) 0.24221(11) 0.1749(2) 0.0527(7) Uani d . 1
C C4 0.8843(4) 0.21737(12) 0.2078(2) 0.0721(9) Uani d . 1
H H4A 0.8363 0.1978 0.1529 0.086 Uiso calc R 1
O O5 1.4527(3) 0.15122(9) 0.20191(16) 0.0954(8) Uani d . 1
C C20 1.0481(5) 0.44692(12) 0.6088(2) 0.0767(10) Uani d . 1
H H20A 1.1141 0.4658 0.6591 0.092 Uiso calc R 1
C C29 1.3761(4) 0.28167(12) 0.10560(19) 0.0634(8) Uani d . 1
H H29A 1.3643 0.2733 0.0381 0.076 Uiso calc R 1
C C28 1.3571(3) 0.33380(11) 0.13642(19) 0.0564(8) Uani d . 1
H H28A 1.3323 0.3611 0.0900 0.068 Uiso calc R 1
C C5 0.9374(5) 0.19142(12) 0.2932(3) 0.0820(10) Uani d . 1
H H5A 0.9256 0.1542 0.2969 0.098 Uiso calc R 1
O O6 1.4102(4) 0.17823(9) 0.05245(17) 0.1275(11) Uani d . 1
C C6 1.0096(4) 0.22003(12) 0.3755(2) 0.0680(9) Uani d . 1
H H6A 1.0451 0.2018 0.4344 0.082 Uiso calc R 1
C C21 0.8817(5) 0.43195(13) 0.6221(2) 0.0774(11) Uani d . 1
H H21A 0.8347 0.4405 0.6811 0.093 Uiso calc R 1

loop_
_atom_site_aniso_label
_atom_site_aniso_U_11
_atom_site_aniso_U_22
_atom_site_aniso_U_33
_atom_site_aniso_U_12
_atom_site_aniso_U_13
_atom_site_aniso_U_23
O4 0.0586(14) 0.0454(12) 0.0676(12) -0.0072(9) 0.0207(10) 0.0062(10)
O1 0.0477(13) 0.0515(12) 0.0657(12) -0.0035(10) 0.0005(10) 0.0137(10)
N1 0.0579(19) 0.0617(18) 0.0550(15) 0.0040(15) 0.0045(14) 0.0064(14)
C25 0.0507(19) 0.0348(15) 0.0473(16) 0.0051(13) 0.0006(14) 0.0039(13)
C8 0.0376(17) 0.0417(16) 0.0406(15) -0.0034(12) 0.0087(12) -0.0034(13)
C24 0.0422(18) 0.0337(15) 0.0429(15) -0.0030(12) -0.0007(13) 0.0037(12)
C11 0.0453(19) 0.0494(17) 0.0387(15) -0.0052(14) -0.0014(13) 0.0036(13)
C17 0.0462(19) 0.0353(15) 0.0519(17) -0.0057(13) -0.0001(15) 0.0033(13)
C23 0.055(2) 0.0523(18) 0.0518(17) 0.0060(14) 0.0094(15) 0.0038(14)
C12 0.050(2) 0.0451(18) 0.0666(19) -0.0043(15) 0.0126(16) 0.0111(15)
C7 0.060(2) 0.0493(18) 0.0572(18) -0.0070(15) 0.0095(15) 0.0004(15)
O3 0.0901(18) 0.0586(14) 0.0727(13) 0.0070(12) 0.0136(12) 0.0199(12)
C9 0.0418(18) 0.0441(17) 0.0490(16) -0.0071(13) 0.0113(13) -0.0053(14)
C14 0.049(2) 0.0480(18) 0.0461(16) -0.0017(15) 0.0038(14) 0.0031(14)
C3 0.058(2) 0.077(2) 0.0542(19) -0.0067(18) -0.0057(16) -0.0206(18)
C1 0.0399(18) 0.0475(18) 0.0529(17) -0.0023(14) 0.0056(14) -0.0026(15)
C27 0.0383(17) 0.0463(18) 0.0551(17) -0.0013(13) 0.0094(14) 0.0056(15)
N2 0.093(2) 0.067(2) 0.0689(19) 0.0145(17) 0.0008(17) -0.0064(17)
C15 0.057(2) 0.0519(18) 0.0573(18) -0.0111(16) 0.0026(16) 0.0150(15)
C2 0.055(2) 0.075(2) 0.0502(17) 0.0011(17) -0.0048(15) -0.0006(17)
C22 0.071(2) 0.069(2) 0.065(2) 0.0214(18) 0.0218(19) 0.0203(18)
C32 0.056(2) 0.0562(19) 0.0463(16) -0.0008(15) 0.0037(14) 0.0003(15)
O2 0.0545(16) 0.0778(16) 0.1164(18) 0.0085(12) 0.0148(14) 0.0156(13)
C10 0.0457(19) 0.0504(18) 0.0618(18) -0.0079(14) 0.0058(15) -0.0147(16)
C16 0.0465(19) 0.0599(19) 0.0551(17) -0.0085(15) 0.0030(14) 0.0144(15)
C26 0.072(2) 0.0379(16) 0.0467(17) 0.0052(15) -0.0054(16) -0.0045(14)
C18 0.051(2) 0.0488(19) 0.079(2) -0.0140(15) -0.0049(17) 0.0064(17)
C13 0.049(2) 0.0567(19) 0.0702(19) -0.0057(16) 0.0164(16) 0.0074(16)
C31 0.059(2) 0.0557(19) 0.0471(17) 0.0056(15) 0.0070(14) 0.0049(15)
C19 0.082(3) 0.0444(19) 0.068(2) -0.0130(17) -0.0175(19) -0.0091(16)
C30 0.053(2) 0.0541(19) 0.0516(17) 0.0122(15) 0.0069(15) -0.0025(16)
C4 0.073(3) 0.053(2) 0.089(2) -0.0150(17) 0.007(2) -0.0250(19)
O5 0.144(2) 0.0593(15) 0.0822(16) 0.0152(15) 0.0077(15) -0.0012(13)
C20 0.117(3) 0.061(2) 0.050(2) 0.012(2) 0.002(2) -0.0108(16)
C29 0.072(2) 0.075(2) 0.0436(16) 0.0157(18) 0.0068(15) 0.0045(17)
C28 0.059(2) 0.061(2) 0.0503(18) 0.0101(16) 0.0105(15) 0.0154(16)
C5 0.094(3) 0.042(2) 0.111(3) -0.0168(19) 0.017(2) -0.007(2)
O6 0.220(3) 0.098(2) 0.0606(14) 0.0392(19) -0.0073(17) -0.0251(14)
C6 0.086(3) 0.048(2) 0.072(2) -0.0035(17) 0.0167(19) 0.0086(18)
C21 0.114(3) 0.072(2) 0.050(2) 0.031(2) 0.022(2) 0.0027(18)

loop_
_atom_type_symbol
_atom_type_description
_atom_type_scat_dispersion_real
_atom_type_scat_dispersion_imag
_atom_type_scat_source
C C 0.0033 0.0016 'International Tables Vol C Tables 4.2.6.8 and 6.1.1.4'
H H 0.0000 0.0000 'International Tables Vol C Tables 4.2.6.8 and 6.1.1.4'
N N 0.0061 0.0033 'International Tables Vol C Tables 4.2.6.8 and 6.1.1.4'
O O 0.0106 0.0060 'International Tables Vol C Tables 4.2.6.8 and 6.1.1.4'

loop_
_geom_angle_atom_site_label_1
_geom_angle_atom_site_label_2
_geom_angle_atom_site_label_3
_geom_angle
C27 O4 C17 117.38(19)
C11 O1 C1 118.0(2)
O3 N1 O2 123.4(3)
O3 N1 C14 118.4(3)
O2 N1 C14 118.2(2)
C23 C25 C26 118.2(3)
C23 C25 C24 123.2(2)
C26 C25 C24 118.7(3)
C1 C8 C9 117.7(2)
C1 C8 C24 120.6(2)
C9 C8 C24 121.4(2)
C17 C24 C25 118.3(2)
C17 C24 C8 120.1(2)
C25 C24 C8 121.6(2)
C12 C11 O1 123.6(2)
C12 C11 C16 120.9(3)
O1 C11 C16 115.4(2)
C24 C17 C18 123.0(3)
C24 C17 O4 121.2(2)
C18 C17 O4 115.8(3)
C22 C23 C25 121.2(3)
C22 C23 H23A 119.4
C25 C23 H23A 119.4
C11 C12 C13 119.9(2)
C11 C12 H12A 120.1
C13 C12 H12A 120.1
C6 C7 C9 121.0(3)
C6 C7 H7A 119.5
C9 C7 H7A 119.5
C7 C9 C10 118.2(2)
C7 C9 C8 122.4(2)
C10 C9 C8 119.3(2)
C15 C14 C13 121.5(3)
C15 C14 N1 119.3(3)
C13 C14 N1 119.2(3)
C2 C3 C10 121.0(3)
C2 C3 H3A 119.5
C10 C3 H3A 119.5
C8 C1 C2 123.0(2)
C8 C1 O1 118.6(2)
C2 C1 O1 118.2(2)
C28 C27 C32 121.0(3)
C28 C27 O4 116.3(2)
C32 C27 O4 122.7(2)
O5 N2 O6 122.5(3)
O5 N2 C30 119.5(3)
O6 N2 C30 118.0(3)
C14 C15 C16 119.7(3)
C14 C15 H15A 120.2
C16 C15 H15A 120.2
C3 C2 C1 119.5(3)
C3 C2 H2A 120.2
C1 C2 H2A 120.2
C23 C22 C21 120.2(3)
C23 C22 H22A 119.9
C21 C22 H22A 119.9
C27 C32 C31 119.4(2)
C27 C32 H32A 120.3
C31 C32 H32A 120.3
C3 C10 C9 119.4(2)
C3 C10 C4 121.8(3)
C9 C10 C4 118.8(3)
C15 C16 C11 119.0(3)
C15 C16 H16A 120.5
C11 C16 H16A 120.5
C19 C26 C20 121.7(3)
C19 C26 C25 119.7(3)
C20 C26 C25 118.5(3)
C19 C18 C17 119.9(3)
C19 C18 H18A 120.1
C17 C18 H18A 120.1
C12 C13 C14 119.0(3)
C12 C13 H13A 120.5
C14 C13 H13A 120.5
C30 C31 C32 118.5(3)
C30 C31 H31A 120.7
C32 C31 H31A 120.7
C18 C19 C26 120.4(3)
C18 C19 H19A 119.8
C26 C19 H19A 119.8
C29 C30 C31 122.2(3)
C29 C30 N2 118.8(3)
C31 C30 N2 119.1(3)
C5 C4 C10 121.1(3)
C5 C4 H4A 119.5
C10 C4 H4A 119.5
C21 C20 C26 121.7(3)
C21 C20 H20A 119.1
C26 C20 H20A 119.1
C30 C29 C28 119.3(3)
C30 C29 H29A 120.3
C28 C29 H29A 120.3
C29 C28 C27 119.4(3)
C29 C28 H28A 120.3
C27 C28 H28A 120.3
C4 C5 C6 120.2(3)
C4 C5 H5A 119.9
C6 C5 H5A 119.9
C7 C6 C5 120.8(3)
C7 C6 H6A 119.6
C5 C6 H6A 119.6
C20 C21 C22 120.2(3)
C20 C21 H21A 119.9
C22 C21 H21A 119.9

loop_
_geom_bond_atom_site_label_1
_geom_bond_atom_site_label_2
_geom_bond_distance
O4 C27 1.380(3)
O4 C17 1.398(3)
O1 C11 1.375(3)
O1 C1 1.396(3)
N1 O3 1.218(2)
N1 O2 1.224(3)
N1 C14 1.463(3)
C25 C23 1.408(3)
C25 C26 1.422(3)
C25 C24 1.423(3)
C8 C1 1.365(3)
C8 C9 1.434(3)
C8 C24 1.489(3)
C24 C17 1.361(3)
C11 C12 1.371(3)
C11 C16 1.381(3)
C17 C18 1.389(3)
C23 C22 1.369(3)
C23 H23A 0.9300
C12 C13 1.373(3)
C12 H12A 0.9300
C7 C6 1.363(3)
C7 C9 1.403(3)
C7 H7A 0.9300
C9 C10 1.413(3)
C14 C15 1.363(3)
C14 C13 1.374(3)
C3 C2 1.349(3)
C3 C10 1.405(3)
C3 H3A 0.9300
C1 C2 1.396(3)
C27 C28 1.372(3)
C27 C32 1.377(3)
N2 O5 1.205(3)
N2 O6 1.213(3)
N2 C30 1.456(3)
C15 C16 1.378(3)
C15 H15A 0.9300
C2 H2A 0.9300
C22 C21 1.391(4)
C22 H22A 0.9300
C32 C31 1.382(3)
C32 H32A 0.9300
C10 C4 1.416(3)
C16 H16A 0.9300
C26 C19 1.405(4)
C26 C20 1.408(3)
C18 C19 1.349(3)
C18 H18A 0.9300
C13 H13A 0.9300
C31 C30 1.368(3)
C31 H31A 0.9300
C19 H19A 0.9300
C30 C29 1.364(3)
C4 C5 1.347(4)
C4 H4A 0.9300
C20 C21 1.350(4)
C20 H20A 0.9300
C29 C28 1.371(3)
C29 H29A 0.9300
C28 H28A 0.9300
C5 C6 1.385(4)
C5 H5A 0.9300
C6 H6A 0.9300
C21 H21A 0.9300

loop_
_geom_hbond_atom_site_label_D
_geom_hbond_atom_site_label_H
_geom_hbond_atom_site_label_A
_geom_hbond_site_symmetry_A
_geom_hbond_distance_DH
_geom_hbond_distance_HA
_geom_hbond_distance_DA
_geom_hbond_angle_DHA
C16 H16A O2 1_655 0.93 2.54 3.425(3) 158.9
C32 H32A O6 4_566 0.93 2.45 3.360(3) 164.5

loop_
_geom_torsion_atom_site_label_1
_geom_torsion_atom_site_label_2
_geom_torsion_atom_site_label_3
_geom_torsion_atom_site_label_4
_geom_torsion
C23 C25 C24 C17 178.9(2)
C26 C25 C24 C17 -0.3(3)
C23 C25 C24 C8 -1.5(4)
C26 C25 C24 C8 179.3(2)
C1 C8 C24 C17 -69.6(3)
C9 C8 C24 C17 104.5(3)
C1 C8 C24 C25 110.8(3)
C9 C8 C24 C25 -75.1(3)
C1 O1 C11 C12 17.3(3)
C1 O1 C11 C16 -165.2(2)
C25 C24 C17 C18 -0.5(4)
C8 C24 C17 C18 179.9(2)
C25 C24 C17 O4 -177.6(2)
C8 C24 C17 O4 2.8(4)
C27 O4 C17 C24 -62.0(3)
C27 O4 C17 C18 120.7(2)
C26 C25 C23 C22 -1.6(4)
C24 C25 C23 C22 179.2(2)
O1 C11 C12 C13 177.6(2)
C16 C11 C12 C13 0.3(4)
C6 C7 C9 C10 1.0(4)
C6 C7 C9 C8 -176.9(2)
C1 C8 C9 C7 179.0(2)
C24 C8 C9 C7 4.7(4)
C1 C8 C9 C10 1.1(4)
C24 C8 C9 C10 -173.2(2)
O3 N1 C14 C15 0.9(4)
O2 N1 C14 C15 -179.6(2)
O3 N1 C14 C13 -178.6(2)
O2 N1 C14 C13 0.9(4)
C9 C8 C1 C2 0.5(4)
C24 C8 C1 C2 174.8(2)
C9 C8 C1 O1 -174.5(2)
C24 C8 C1 O1 -0.2(4)
C11 O1 C1 C8 -117.7(3)
C11 O1 C1 C2 67.0(3)
C17 O4 C27 C28 144.1(2)
C17 O4 C27 C32 -37.9(3)
C13 C14 C15 C16 0.5(4)
N1 C14 C15 C16 -179.0(2)
C10 C3 C2 C1 0.2(4)
C8 C1 C2 C3 -1.2(4)
O1 C1 C2 C3 173.9(2)
C25 C23 C22 C21 0.5(4)
C28 C27 C32 C31 -3.0(4)
O4 C27 C32 C31 179.0(2)
C2 C3 C10 C9 1.4(4)
C2 C3 C10 C4 -176.9(3)
C7 C9 C10 C3 180.0(2)
C8 C9 C10 C3 -2.0(4)
C7 C9 C10 C4 -1.7(4)
C8 C9 C10 C4 176.3(2)
C14 C15 C16 C11 -0.4(4)
C12 C11 C16 C15 0.0(4)
O1 C11 C16 C15 -177.5(2)
C23 C25 C26 C19 -179.0(2)
C24 C25 C26 C19 0.2(4)
C23 C25 C26 C20 1.9(4)
C24 C25 C26 C20 -178.9(2)
C24 C17 C18 C19 1.4(4)
O4 C17 C18 C19 178.7(2)
C11 C12 C13 C14 -0.2(4)
C15 C14 C13 C12 -0.2(4)
N1 C14 C13 C12 179.3(2)
C27 C32 C31 C30 -0.2(4)
C17 C18 C19 C26 -1.5(4)
C20 C26 C19 C18 179.8(3)
C25 C26 C19 C18 0.7(4)
C32 C31 C30 C29 3.3(4)
C32 C31 C30 N2 -177.7(2)
O5 N2 C30 C29 -177.7(3)
O6 N2 C30 C29 2.5(4)
O5 N2 C30 C31 3.3(4)
O6 N2 C30 C31 -176.5(3)
C3 C10 C4 C5 179.6(3)
C9 C10 C4 C5 1.3(4)
C19 C26 C20 C21 179.8(3)
C25 C26 C20 C21 -1.1(4)
C31 C30 C29 C28 -3.2(4)
N2 C30 C29 C28 177.8(3)
C30 C29 C28 C27 0.0(4)
C32 C27 C28 C29 3.1(4)
O4 C27 C28 C29 -178.8(2)
C10 C4 C5 C6 -0.2(5)
C9 C7 C6 C5 0.1(4)
C4 C5 C6 C7 -0.5(5)
C26 C20 C21 C22 -0.1(5)
C23 C22 C21 C20 0.4(5)

loop_
_cod_related_entry_id
_cod_related_entry_database
_cod_related_entry_code
1 ChemSpider 24740165
